data_7207141
loop_
_publ_author_name
'Burrows, Andrew D.'
'Fisher, Laura C.'
'Hodgson, David'
'Mahon, Mary F.'
'Cessford, Naomi F.'
'D\"uren, Tina'
'Richardson, Christopher'
'Rigby, Sean P.'

_publ_section_title
;
 The synthesis, structures and reactions of zinc and cobalt metal--organic
 frameworks incorporating an alkyne-based dicarboxylate linker
;
_journal_issue 1
_journal_name_full CrystEngComm
_journal_page_first 188
_journal_paper_doi 10.1039/c1ce06044a
_journal_volume 14
_journal_year 2012
_chemical_formula_sum 'C33.9 H35.1 Co1.5 N3.3 O9.3'
_chemical_formula_weight 725.95
_chemical_name_systematic
;
?
;
_space_group_IT_number 14
_symmetry_cell_setting monoclinic
_symmetry_space_group_name_Hall '-P 2yn'
_symmetry_space_group_name_H-M 'P 1 21/n 1'
_atom_sites_solution_hydrogens geom
_atom_sites_solution_primary direct
_atom_sites_solution_secondary difmap
_audit_creation_method SHELXL-97
_cell_angle_alpha 90.00
_cell_angle_beta 117.704(1)
_cell_angle_gamma 90.00
_cell_formula_units_Z 4
_cell_length_a 15.3310(2)
_cell_length_b 17.9570(3)
_cell_length_c 16.5330(3)
_cell_measurement_reflns_used 103071
_cell_measurement_temperature 150(2)
_cell_measurement_theta_max 27.485
_cell_measurement_theta_min 2.910
_cell_volume 4029.73(12)
_computing_cell_refinement 'HKL Scalepack (Otwinowski & Minor 1997)'
_computing_data_collection 'Collect (Bruker AXS BV, 1997-2004)'
_computing_data_reduction 'Denzo & Scalepack (Otwinowski & Minor, 1997)'
_computing_molecular_graphics 'ORTEX (P.McArdle, 1995)'
_computing_publication_material 'SHELXL-97/2 (Sheldrick,1997)'
_computing_structure_refinement 'SHELXL-97 (Sheldrick, 1997)'
_computing_structure_solution 'SHELXS-97 (Sheldrick, 1990)'
_diffrn_ambient_temperature 150(2)
_diffrn_measured_fraction_theta_full 0.988
_diffrn_measured_fraction_theta_max 0.988
_diffrn_measurement_device_type '95mm CCD camera on \k-goniostat'
_diffrn_measurement_method CCD
_diffrn_radiation_monochromator graphite
_diffrn_radiation_source 'fine-focus sealed tube'
_diffrn_radiation_type MoK\a
_diffrn_radiation_wavelength 0.71073
_diffrn_reflns_av_R_equivalents 0.1353
_diffrn_reflns_av_sigmaI/netI 0.0992
_diffrn_reflns_limit_h_max 19
_diffrn_reflns_limit_h_min -19
_diffrn_reflns_limit_k_max 23
_diffrn_reflns_limit_k_min -23
_diffrn_reflns_limit_l_max 21
_diffrn_reflns_limit_l_min -21
_diffrn_reflns_number 76129
_diffrn_reflns_theta_full 27.60
_diffrn_reflns_theta_max 27.60
_diffrn_reflns_theta_min 3.59
_exptl_absorpt_coefficient_mu 0.674
_exptl_absorpt_correction_T_max 0.70
_exptl_absorpt_correction_T_min 0.65
_exptl_absorpt_correction_type multi-scan
_exptl_absorpt_process_details
;
multi-scan from symmetry-related measurements
Sortav (Blessing 1995)
;
_exptl_crystal_colour Colourless
_exptl_crystal_density_diffrn 1.197
_exptl_crystal_density_method 'not measured'
_exptl_crystal_description Pale-pink
_exptl_crystal_F_000 1506
_exptl_crystal_size_max 0.30
_exptl_crystal_size_mid 0.30
_exptl_crystal_size_min 0.25
_refine_diff_density_max 1.566
_refine_diff_density_min -1.049
_refine_diff_density_rms 0.118
_refine_ls_extinction_method none
_refine_ls_goodness_of_fit_ref 1.033
_refine_ls_hydrogen_treatment constr
_refine_ls_matrix_type full
_refine_ls_number_parameters 451
_refine_ls_number_reflns 9233
_refine_ls_number_restraints 53
_refine_ls_restrained_S_all 1.050
_refine_ls_R_factor_all 0.1507
_refine_ls_R_factor_gt 0.0775
_refine_ls_shift/su_max 0.000
_refine_ls_shift/su_mean 0.000
_refine_ls_structure_factor_coef Fsqd
_refine_ls_weighting_details 'calc w=1/[\s^2^(Fo^2^)+(0.1452P)^2^+3.1865P] where P=(Fo^2^+2Fc^2^)/3'
_refine_ls_weighting_scheme calc
_refine_ls_wR_factor_gt 0.2087
_refine_ls_wR_factor_ref 0.2547
_reflns_number_gt 5204
_reflns_number_total 9233
_reflns_threshold_expression >2sigma(I)
_cod_data_source_file c1ce06044a.txt
_cod_data_source_block k08adb18
_cod_depositor_comments
;
The following automatic conversions were performed:

'_symmetry_cell_setting' value 'Monoclinic' changed to 'monoclinic'
according to /home/saulius/struct/CIF-dictionaries/cif_core.dic
dictionary named 'cif_core.dic' version 2.4.1 from
2010-06-29.

'_exptl_absorpt_correction_type' value 'Multi-Scan'
changed to 'multi-scan' according to
/home/saulius/struct/CIF-dictionaries/cif_core.dic dictionary named
'cif_core.dic' version 2.4.1 from 2010-06-29.

Automatic conversion script
Id: cif_fix_values 1715 2011-07-08 13:25:40Z adriana 
;
_cod_original_cell_volume 4029.73(11)
_cod_original_sg_symbol_H-M P21/n
_cod_original_formula_sum 'C33.90 H35.10 Co1.50 N3.30 O9.30'
_cod_database_code 7207141

loop_
_symmetry_equiv_pos_as_xyz
'x, y, z'
'-x+1/2, y+1/2, -z+1/2'
'-x, -y, -z'
'x-1/2, -y-1/2, z-1/2'

loop_
_atom_site_label
_atom_site_type_symbol
_atom_site_fract_x
_atom_site_fract_y
_atom_site_fract_z
_atom_site_U_iso_or_equiv
_atom_site_adp_type
_atom_site_occupancy
_atom_site_symmetry_multiplicity
_atom_site_calc_flag
_atom_site_refinement_flags
Co1 Co 0.76893(4) -0.05885(3) -0.16769(4) 0.0273(2) Uani 1 1 d .
Co2 Co 1.0000 0.0000 0.0000 0.0221(2) Uani 1 2 d S
O1 O 0.7367(2) 0.01819(19) -0.0946(2) 0.0344(8) Uani 1 1 d .
O2 O 0.8865(2) 0.03371(19) 0.0261(2) 0.0320(8) Uani 1 1 d .
O3 O 0.2711(3) 0.4640(2) 0.2473(2) 0.0443(9) Uani 1 1 d .
O4 O 0.4061(2) 0.51162(18) 0.3564(2) 0.0300(7) Uani 1 1 d .
O5 O 0.8215(2) -0.13624(17) -0.0675(2) 0.0362(8) Uani 1 1 d .
O6 O 0.9831(2) -0.11203(17) 0.0163(2) 0.0306(7) Uani 1 1 d .
O7 O 0.6219(3) -0.0849(2) -0.2319(3) 0.0421(9) Uani 1 1 d .
O8 O 0.7898(3) -0.1406(2) -0.2528(3) 0.0536(11) Uani 1 1 d D
O9 O -0.0153(9) 0.1515(8) -0.6497(10) 0.129(3) Uani 0.50 1 d PDU
O10 O 0.6332(8) -0.1212(6) 0.1942(7) 0.140(2) Uiso 0.80 1 d PDU
N1 N 0.4668(4) -0.0392(4) -0.3013(4) 0.0718(17) Uani 1 1 d .
N2 N 0.8886(5) -0.2385(3) -0.2479(4) 0.0721(17) Uani 1 1 d D
N3 N 0.1446(12) 0.1256(9) -0.5567(11) 0.128(3) Uani 0.50 1 d PDU
N4 N 0.6646(8) -0.1613(6) 0.0881(8) 0.117(2) Uiso 0.80 1 d PDU
C1 C 0.7953(4) 0.0435(3) -0.0174(4) 0.0308(11) Uani 1 1 d .
C2 C 0.7498(4) 0.0908(3) 0.0290(4) 0.0368(12) Uani 1 1 d .
C3 C 0.6502(4) 0.1046(3) -0.0132(4) 0.0437(13) Uani 1 1 d .
H3 H 0.6098 0.0841 -0.0719 0.052 Uiso 1 1 calc R
C4 C 0.6077(4) 0.1480(4) 0.0282(4) 0.0545(16) Uani 1 1 d .
H4 H 0.5387 0.1568 -0.0016 0.065 Uiso 1 1 calc R
C5 C 0.6672(5) 0.1791(4) 0.1147(5) 0.0576(17) Uani 1 1 d .
C6 C 0.7659(5) 0.1631(5) 0.1571(5) 0.076(2) Uani 1 1 d .
H6 H 0.8068 0.1825 0.2164 0.092 Uiso 1 1 calc R
C7 C 0.8074(5) 0.1186(4) 0.1142(5) 0.0643(19) Uani 1 1 d .
H7 H 0.8759 0.1078 0.1447 0.077 Uiso 1 1 calc R
C8 C 0.6232(5) 0.2267(4) 0.1550(5) 0.0630(19) Uani 1 1 d .
C9 C 0.5830(5) 0.2670(4) 0.1844(5) 0.066(2) Uani 1 1 d .
C10 C 0.5301(4) 0.3143(4) 0.2176(4) 0.0563(17) Uani 1 1 d .
C11 C 0.4344(5) 0.2956(4) 0.2010(4) 0.0592(18) Uani 1 1 d .
H11 H 0.4059 0.2498 0.1723 0.071 Uiso 1 1 calc R
C12 C 0.3817(4) 0.3444(4) 0.2266(4) 0.0546(16) Uani 1 1 d .
H12 H 0.3161 0.3324 0.2136 0.066 Uiso 1 1 calc R
C13 C 0.4238(4) 0.4105(3) 0.2711(3) 0.0393(12) Uani 1 1 d .
C14 C 0.5197(4) 0.4263(3) 0.2923(4) 0.0455(14) Uani 1 1 d .
H14 H 0.5498 0.4703 0.3255 0.055 Uiso 1 1 calc R
C15 C 0.5728(4) 0.3790(4) 0.2658(4) 0.0553(16) Uani 1 1 d .
H15 H 0.6390 0.3908 0.2806 0.066 Uiso 1 1 calc R
C16 C 0.3629(4) 0.4639(3) 0.2924(3) 0.0366(12) Uani 1 1 d .
C17 C 0.9103(4) -0.1545(2) -0.0192(3) 0.0294(10) Uani 1 1 d .
C18 C 0.9307(4) -0.2374(3) -0.0056(3) 0.0323(11) Uani 1 1 d .
C19 C 0.8572(4) -0.2880(3) -0.0548(4) 0.0440(14) Uani 1 1 d .
H19 H 0.7916 -0.2709 -0.0908 0.053 Uiso 1 1 calc R
C20 C 0.8774(4) -0.3632(3) -0.0524(4) 0.0484(15) Uani 1 1 d .
H20 H 0.8265 -0.3970 -0.0886 0.058 Uiso 1 1 calc R
C21 C 0.9714(4) -0.3893(3) 0.0021(3) 0.0402(13) Uani 1 1 d .
C22 C 1.0468(4) -0.3391(3) 0.0556(4) 0.0452(14) Uani 1 1 d .
H22 H 1.1113 -0.3568 0.0948 0.054 Uiso 1 1 calc R
C23 C 1.0262(4) -0.2637(3) 0.0506(4) 0.0384(12) Uani 1 1 d .
H23 H 1.0772 -0.2295 0.0855 0.046 Uiso 1 1 calc R
C24 C 0.9921(4) -0.4673(3) 0.0016(4) 0.0428(13) Uani 1 1 d .
C25 C 0.5637(5) -0.0333(4) -0.2680(5) 0.0599(17) Uani 1 1 d .
H25 H 0.5897 0.0136 -0.2724 0.072 Uiso 1 1 calc R
C26 C 0.3991(7) 0.0226(6) -0.3502(7) 0.103(3) Uani 1 1 d .
H26A H 0.4369 0.0648 -0.3551 0.155 Uiso 1 1 calc R
H26B H 0.3639 0.0380 -0.3164 0.155 Uiso 1 1 calc R
H26C H 0.3515 0.0060 -0.4115 0.155 Uiso 1 1 calc R
C27 C 0.4219(7) -0.1075(6) -0.3015(8) 0.122(4) Uani 1 1 d .
H27A H 0.4689 -0.1481 -0.2900 0.183 Uiso 1 1 calc R
H27B H 0.3642 -0.1149 -0.3611 0.183 Uiso 1 1 calc R
H27C H 0.4012 -0.1071 -0.2536 0.183 Uiso 1 1 calc R
C28 C 0.8711(5) -0.1717(3) -0.2220(4) 0.0566(16) Uani 1 1 d D
H28 H 0.9259 -0.1460 -0.1759 0.068 Uiso 1 1 calc R
C29 C 0.9821(6) -0.2714(5) -0.2057(6) 0.092(3) Uani 1 1 d D
H29A H 1.0228 -0.2465 -0.1473 0.138 Uiso 1 1 calc R
H29B H 1.0133 -0.2664 -0.2454 0.138 Uiso 1 1 calc R
H29C H 0.9757 -0.3243 -0.1948 0.138 Uiso 1 1 calc R
C30 C 0.8104(6) -0.2848(5) -0.3110(7) 0.101(3) Uani 1 1 d D
H30A H 0.7472 -0.2663 -0.3178 0.152 Uiso 1 1 calc R
H30B H 0.8206 -0.3361 -0.2879 0.152 Uiso 1 1 calc R
H30C H 0.8099 -0.2839 -0.3705 0.152 Uiso 1 1 calc R
C33 C 0.1576(13) 0.0550(9) -0.5826(14) 0.128(4) Uani 0.50 1 d PDU
H33A H 0.1562 0.0184 -0.5392 0.191 Uiso 0.50 1 calc PR
H33B H 0.2212 0.0524 -0.5831 0.191 Uiso 0.50 1 calc PR
H33C H 0.1045 0.0441 -0.6439 0.191 Uiso 0.50 1 calc PR
C32 C 0.2232(12) 0.1602(11) -0.4847(12) 0.127(4) Uani 0.50 1 d PDU
H32A H 0.2247 0.2129 -0.4993 0.191 Uiso 0.50 1 calc PR
H32B H 0.2849 0.1363 -0.4747 0.191 Uiso 0.50 1 calc PR
H32C H 0.2154 0.1559 -0.4293 0.191 Uiso 0.50 1 calc PR
C34 C 0.6487(10) -0.1703(8) 0.1584(9) 0.120(2) Uiso 0.80 1 d PDU
H34 H 0.6500 -0.2193 0.1807 0.144 Uiso 0.80 1 calc PR
C36 C 0.6666(10) -0.1029(7) 0.0368(8) 0.118(2) Uiso 0.80 1 d PDU
H36A H 0.6571 -0.0564 0.0628 0.177 Uiso 0.80 1 calc PR
H36B H 0.6138 -0.1085 -0.0259 0.177 Uiso 0.80 1 calc PR
H36C H 0.7304 -0.1016 0.0366 0.177 Uiso 0.80 1 calc PR
C35 C 0.6887(11) -0.2309(7) 0.0603(9) 0.124(3) Uiso 0.80 1 d PDU
H35A H 0.7605 -0.2356 0.0867 0.186 Uiso 0.80 1 calc PR
H35B H 0.6593 -0.2325 -0.0065 0.186 Uiso 0.80 1 calc PR
H35C H 0.6629 -0.2721 0.0817 0.186 Uiso 0.80 1 calc PR
C31 C 0.0595(11) 0.1663(11) -0.5942(13) 0.128(3) Uani 0.50 1 d PDU
H31 H 0.0648 0.2147 -0.5691 0.154 Uiso 0.50 1 calc PR

loop_
_atom_site_aniso_label
_atom_site_aniso_U_11
_atom_site_aniso_U_22
_atom_site_aniso_U_33
_atom_site_aniso_U_23
_atom_site_aniso_U_13
_atom_site_aniso_U_12
Co1 0.0274(4) 0.0247(4) 0.0311(4) -0.0009(3) 0.0148(3) -0.0012(2)
Co2 0.0248(5) 0.0144(4) 0.0297(5) -0.0005(3) 0.0149(4) 0.0005(3)
O1 0.0331(19) 0.0313(19) 0.039(2) -0.0037(15) 0.0168(17) 0.0054(15)
O2 0.0286(18) 0.0313(18) 0.0407(19) -0.0026(15) 0.0201(16) 0.0038(14)
O3 0.032(2) 0.055(2) 0.044(2) -0.0172(18) 0.0156(18) 0.0050(17)
O4 0.0298(17) 0.0297(19) 0.0327(17) -0.0010(14) 0.0164(15) 0.0025(14)
O5 0.0322(19) 0.0197(17) 0.055(2) 0.0050(15) 0.0184(17) 0.0021(14)
O6 0.0342(18) 0.0148(16) 0.0397(18) 0.0001(13) 0.0144(15) -0.0013(13)
O7 0.033(2) 0.039(2) 0.052(2) 0.0008(17) 0.0175(18) 0.0008(17)
O8 0.044(2) 0.063(3) 0.055(2) -0.025(2) 0.024(2) -0.007(2)
O9 0.089(6) 0.149(7) 0.114(7) 0.049(6) 0.017(5) -0.005(6)
N1 0.046(3) 0.087(5) 0.076(4) -0.005(3) 0.023(3) 0.007(3)
N2 0.082(4) 0.057(4) 0.098(5) -0.012(3) 0.059(4) 0.006(3)
N3 0.090(6) 0.148(7) 0.112(7) 0.048(6) 0.019(5) -0.002(6)
C1 0.038(3) 0.020(2) 0.044(3) 0.003(2) 0.027(3) 0.003(2)
C2 0.034(3) 0.030(3) 0.053(3) -0.005(2) 0.025(3) 0.002(2)
C3 0.038(3) 0.046(3) 0.048(3) -0.009(3) 0.021(3) 0.008(2)
C4 0.038(3) 0.058(4) 0.071(4) -0.016(3) 0.028(3) 0.011(3)
C5 0.048(4) 0.061(4) 0.072(4) -0.019(3) 0.035(3) 0.011(3)
C6 0.050(4) 0.100(6) 0.078(5) -0.044(4) 0.028(4) 0.008(4)
C7 0.044(3) 0.077(5) 0.069(4) -0.032(4) 0.024(3) 0.008(3)
C8 0.054(4) 0.075(5) 0.072(4) -0.020(4) 0.039(4) 0.010(3)
C9 0.056(4) 0.070(5) 0.075(5) -0.032(4) 0.032(4) 0.001(3)
C10 0.048(4) 0.070(4) 0.058(4) -0.022(3) 0.030(3) 0.009(3)
C11 0.048(4) 0.062(4) 0.064(4) -0.030(3) 0.022(3) 0.006(3)
C12 0.039(3) 0.061(4) 0.062(4) -0.020(3) 0.022(3) 0.005(3)
C13 0.035(3) 0.046(3) 0.038(3) -0.010(2) 0.017(2) 0.006(2)
C14 0.040(3) 0.057(4) 0.041(3) -0.018(3) 0.020(3) 0.000(3)
C15 0.043(3) 0.067(4) 0.064(4) -0.018(3) 0.032(3) 0.002(3)
C16 0.036(3) 0.039(3) 0.037(3) -0.003(2) 0.018(2) 0.005(2)
C17 0.038(3) 0.017(2) 0.036(3) 0.003(2) 0.020(2) 0.001(2)
C18 0.037(3) 0.019(2) 0.036(3) 0.002(2) 0.013(2) -0.002(2)
C19 0.037(3) 0.023(3) 0.058(4) 0.001(2) 0.010(3) 0.001(2)
C20 0.048(3) 0.023(3) 0.056(3) -0.001(2) 0.009(3) -0.006(2)
C21 0.055(3) 0.019(3) 0.040(3) -0.002(2) 0.016(3) -0.001(2)
C22 0.043(3) 0.024(3) 0.054(3) 0.006(2) 0.011(3) 0.006(2)
C23 0.046(3) 0.019(3) 0.048(3) 0.000(2) 0.020(3) -0.001(2)
C24 0.054(3) 0.024(2) 0.042(3) 0.001(2) 0.015(3) 0.003(2)
C25 0.049(4) 0.067(5) 0.066(4) -0.010(4) 0.029(3) -0.005(3)
C26 0.069(6) 0.107(7) 0.125(8) 0.005(6) 0.038(6) 0.030(5)
C27 0.068(6) 0.131(9) 0.185(11) 0.062(8) 0.073(7) 0.008(6)
C28 0.057(4) 0.051(4) 0.067(4) -0.009(3) 0.033(3) 0.007(3)
C29 0.105(7) 0.086(6) 0.110(7) 0.015(5) 0.072(6) 0.049(5)
C30 0.094(6) 0.104(7) 0.128(8) -0.070(6) 0.070(6) -0.044(5)
C33 0.090(6) 0.149(8) 0.112(7) 0.048(6) 0.020(5) -0.003(6)
C32 0.090(6) 0.148(8) 0.112(7) 0.047(6) 0.020(5) 0.000(6)
C31 0.089(6) 0.148(7) 0.112(7) 0.048(6) 0.019(5) -0.002(6)

loop_
_atom_type_symbol
_atom_type_description
_atom_type_scat_dispersion_real
_atom_type_scat_dispersion_imag
_atom_type_scat_source
C C 0.0033 0.0016 'International Tables Vol C Tables 4.2.6.8 and 6.1.1.4'
H H 0.0000 0.0000 'International Tables Vol C Tables 4.2.6.8 and 6.1.1.4'
O O 0.0106 0.0060 'International Tables Vol C Tables 4.2.6.8 and 6.1.1.4'
Co Co 0.3494 0.9721 'International Tables Vol C Tables 4.2.6.8 and 6.1.1.4'
N N 0.0061 0.0033 'International Tables Vol C Tables 4.2.6.8 and 6.1.1.4'

loop_
_geom_angle_atom_site_label_1
_geom_angle_atom_site_label_2
_geom_angle_atom_site_label_3
_geom_angle
_geom_angle_site_symmetry_1
_geom_angle_site_symmetry_3
O5 Co1 O1 95.45(14) . .
O5 Co1 O7 101.01(14) . .
O1 Co1 O7 87.17(14) . .
O5 Co1 O4 97.93(13) . 4_665
O1 Co1 O4 96.26(13) . 4_665
O7 Co1 O4 160.34(14) . 4_665
O5 Co1 O8 86.74(16) . .
O1 Co1 O8 175.15(14) . .
O7 Co1 O8 88.16(15) . .
O4 Co1 O8 87.70(14) 4_665 .
O5 Co1 O3 158.40(14) . 4_665
O1 Co1 O3 86.18(15) . 4_665
O7 Co1 O3 100.58(14) . 4_665
O4 Co1 O3 60.51(13) 4_665 4_665
O8 Co1 O3 93.37(17) . 4_665
O5 Co1 C16 128.60(15) . 4_665
O1 Co1 C16 91.24(16) . 4_665
O7 Co1 C16 130.24(16) . 4_665
O4 Co1 C16 30.68(14) 4_665 4_665
O8 Co1 C16 90.76(17) . 4_665
O3 Co1 C16 29.83(15) 4_665 4_665
O6 Co2 O6 180.0(2) . 3_755
O6 Co2 O2 95.10(13) . .
O6 Co2 O2 84.90(13) 3_755 .
O6 Co2 O2 84.90(13) . 3_755
O6 Co2 O2 95.10(13) 3_755 3_755
O2 Co2 O2 180.0(2) . 3_755
O6 Co2 O4 90.60(12) . 2_645
O6 Co2 O4 89.40(12) 3_755 2_645
O2 Co2 O4 86.40(13) . 2_645
O2 Co2 O4 93.60(13) 3_755 2_645
O6 Co2 O4 89.40(12) . 4_665
O6 Co2 O4 90.60(12) 3_755 4_665
O2 Co2 O4 93.60(13) . 4_665
O2 Co2 O4 86.40(13) 3_755 4_665
O4 Co2 O4 180.00(11) 2_645 4_665
C1 O1 Co1 126.2(3) . .
C1 O2 Co2 138.1(3) . .
C16 O3 Co1 88.2(3) . 4_566
C16 O4 Co1 91.5(3) . 4_566
C16 O4 Co2 132.4(3) . 2_655
Co1 O4 Co2 110.08(14) 4_566 2_655
C17 O5 Co1 126.9(3) . .
C17 O6 Co2 132.3(3) . .
C25 O7 Co1 117.0(4) . .
C28 O8 Co1 117.7(4) . .
C25 N1 C27 121.6(7) . .
C25 N1 C26 122.2(7) . .
C27 N1 C26 115.8(7) . .
C28 N2 C29 121.9(7) . .
C28 N2 C30 121.8(6) . .
C29 N2 C30 115.7(7) . .
C31 N3 C33 126.5(13) . .
C31 N3 C32 114.4(13) . .
C33 N3 C32 119.0(14) . .
C34 N4 C36 136.1(11) . .
C34 N4 C35 111.1(10) . .
C36 N4 C35 112.8(10) . .
O2 C1 O1 127.8(4) . .
O2 C1 C2 116.3(4) . .
O1 C1 C2 115.9(4) . .
C7 C2 C3 119.4(5) . .
C7 C2 C1 120.0(5) . .
C3 C2 C1 120.6(5) . .
C2 C3 C4 121.2(5) . .
C3 C4 C5 119.7(5) . .
C6 C5 C4 118.6(5) . .
C6 C5 C8 122.3(6) . .
C4 C5 C8 119.1(5) . .
C5 C6 C7 120.8(6) . .
C2 C7 C6 120.3(6) . .
C9 C8 C5 176.9(8) . .
C8 C9 C10 177.4(7) . .
C15 C10 C11 118.9(5) . .
C15 C10 C9 120.7(6) . .
C11 C10 C9 120.4(6) . .
C12 C11 C10 119.7(6) . .
C11 C12 C13 120.7(6) . .
C14 C13 C12 119.4(5) . .
C14 C13 C16 121.4(5) . .
C12 C13 C16 119.2(5) . .
C13 C14 C15 120.7(5) . .
C14 C15 C10 120.4(6) . .
O3 C16 O4 119.8(4) . .
O3 C16 C13 121.1(5) . .
O4 C16 C13 119.1(4) . .
O3 C16 Co1 62.0(3) . 4_566
O4 C16 Co1 57.8(2) . 4_566
C13 C16 Co1 176.6(4) . 4_566
O6 C17 O5 127.2(4) . .
O6 C17 C18 116.8(4) . .
O5 C17 C18 115.9(4) . .
C19 C18 C23 118.9(4) . .
C19 C18 C17 120.2(4) . .
C23 C18 C17 120.7(4) . .
C18 C19 C20 121.0(5) . .
C21 C20 C19 120.2(5) . .
C20 C21 C22 119.8(5) . .
C20 C21 C24 119.6(5) . .
C22 C21 C24 120.6(5) . .
C23 C22 C21 119.4(5) . .
C22 C23 C18 120.6(5) . .
C24 C24 C21 178.0(8) 3_745 .
O7 C25 N1 124.1(7) . .
O8 C28 N2 125.8(6) . .
O10 C34 N4 122.3(13) . .
O9 C31 N3 130.1(17) . .

loop_
_geom_bond_atom_site_label_1
_geom_bond_atom_site_label_2
_geom_bond_distance
_geom_bond_site_symmetry_2
Co1 O5 2.021(3) .
Co1 O1 2.042(3) .
Co1 O7 2.050(4) .
Co1 O4 2.127(3) 4_665
Co1 O8 2.157(4) .
Co1 O3 2.218(4) 4_665
Co1 C16 2.511(5) 4_665
Co2 O6 2.062(3) .
Co2 O6 2.062(3) 3_755
Co2 O2 2.067(3) .
Co2 O2 2.067(3) 3_755
Co2 O4 2.139(3) 2_645
Co2 O4 2.139(3) 4_665
O1 C1 1.256(6) .
O2 C1 1.252(6) .
O3 C16 1.250(6) .
O3 Co1 2.218(4) 4_566
O4 C16 1.282(6) .
O4 Co1 2.127(3) 4_566
O4 Co2 2.139(3) 2_655
O5 C17 1.260(6) .
O6 C17 1.249(6) .
O7 C25 1.231(8) .
O8 C28 1.240(7) .
O9 C31 1.118(14) .
O10 C34 1.147(12) .
N1 C25 1.327(8) .
N1 C27 1.406(11) .
N1 C26 1.477(10) .
N2 C28 1.341(8) .
N2 C29 1.400(8) .
N2 C30 1.435(9) .
N3 C31 1.368(19) .
N3 C33 1.381(14) .
N3 C32 1.386(13) .
N4 C34 1.303(14) .
N4 C36 1.358(11) .
N4 C35 1.440(11) .
C1 C2 1.515(7) .
C2 C7 1.363(8) .
C2 C3 1.374(7) .
C3 C4 1.384(7) .
C4 C5 1.405(9) .
C5 C6 1.370(9) .
C5 C8 1.430(8) .
C6 C7 1.403(9) .
C8 C9 1.192(8) .
C9 C10 1.446(8) .
C10 C15 1.388(9) .
C10 C11 1.402(9) .
C11 C12 1.384(8) .
C12 C13 1.388(8) .
C13 C14 1.374(8) .
C13 C16 1.489(7) .
C14 C15 1.382(8) .
C16 Co1 2.511(5) 4_566
C17 C18 1.516(6) .
C18 C19 1.381(7) .
C18 C23 1.402(7) .
C19 C20 1.381(7) .
C20 C21 1.379(8) .
C21 C22 1.407(7) .
C21 C24 1.437(7) .
C22 C23 1.383(7) .
C24 C24 1.205(11) 3_745
